data_7110328
loop_
_publ_author_name
'Kovalchuk, Anton'
'Bricks, Julia L.'
'Reck, G&#xFFFD;nter'
'Rurack, Knut'
'Schulz, Burkhard'
'Szumna, Agnieszka'
'Wei&#xFFFD;hoff, Hardy'

_publ_section_title
;
 A charge transfer-type fluorescent molecular sensor that ?lights up? in
 the visible upon hydrogen bond-assisted complexation of anionsElectronic
 Supplementary Information (ESI) available: details on synthesis, X-ray
 structure analysis, NMR and competition studies. See
 http://www.rsc.org/suppdata/cc/b4/b405207b/
;
_journal_issue 17
_journal_name_full 'Chemical Communications'
_journal_page_first 1946
_journal_page_last 1947
_journal_paper_doi 10.1039/b405207b
_journal_year 2004
_chemical_formula_moiety 'C41 H35 N7 O2 S2 x C3 H7 N O'
_chemical_formula_sum 'C44 H42 N8 O3 S2'
_chemical_formula_weight 794.98
_chemical_name_common
;
N,N'-bis(4-((E)-2-(6-(dimethylamino)-1,3-benzothiazol-2-yl)
vinyl)phenyl)pyridine-2,6-dicarboxamide dimethylformamide
;
_chemical_name_systematic
;
N,N'-bis(4-{(E)-2-[6-(dimethylamino)-1,3-benzothiazol-2-yl]
vinyl}phenyl)pyridine-2,6-dicarboxamide dimethylformamide
;
_space_group_IT_number 14
_symmetry_cell_setting monoclinic
_symmetry_space_group_name_Hall '-P 2ybc'
_symmetry_space_group_name_H-M 'P 1 21/c 1'
_atom_sites_solution_hydrogens geom
_atom_sites_solution_primary direct
_atom_sites_solution_secondary difmap
_audit_creation_method SHELXL
_cell_angle_alpha 90.00
_cell_angle_beta 97.703(4)
_cell_angle_gamma 90.00
_cell_formula_units_Z 4
_cell_length_a 8.5487(15)
_cell_length_b 31.823(6)
_cell_length_c 14.972(3)
_cell_measurement_reflns_used 7108
_cell_measurement_temperature 293(2)
_cell_measurement_theta_max 25.0
_cell_measurement_theta_min 2.5
_cell_volume 4036.3(13)
_computing_cell_refinement 'SAINT (Bruker, 1999)'
_computing_data_collection 'SMART (Bruker, 1999)'
_computing_data_reduction SAINT
_computing_molecular_graphics 'CELLGRAF (Reck, Walther, Kretschmer)'
_computing_publication_material 'SHELXL-97 (Sheldrick, 1997)'
_computing_structure_refinement 'SHELXL-97 (Sheldrick, 1997)'
_computing_structure_solution 'SHELXS-97 (Sheldrick, 1990)'
_diffrn_ambient_temperature 293(2)
_diffrn_detector_area_resol_mean 1024
_diffrn_measured_fraction_theta_full 0.999
_diffrn_measured_fraction_theta_max 0.999
_diffrn_measurement_device_type 'Bruker AXS SMART diffractometer'
_diffrn_measurement_method 'omega scan'
_diffrn_radiation_monochromator graphite
_diffrn_radiation_source 'fine-focus sealed tube'
_diffrn_radiation_type MoK\a
_diffrn_radiation_wavelength 0.71073
_diffrn_reflns_av_R_equivalents 0.0691
_diffrn_reflns_av_sigmaI/netI 0.1145
_diffrn_reflns_limit_h_max 9
_diffrn_reflns_limit_h_min -10
_diffrn_reflns_limit_k_max 35
_diffrn_reflns_limit_k_min -37
_diffrn_reflns_limit_l_max 17
_diffrn_reflns_limit_l_min -14
_diffrn_reflns_number 19974
_diffrn_reflns_theta_full 25.00
_diffrn_reflns_theta_max 25.00
_diffrn_reflns_theta_min 1.28
_diffrn_standards_interval_count '50 frame'
_diffrn_standards_number '1 frame'
_exptl_absorpt_coefficient_mu 0.183
_exptl_absorpt_correction_type none
_exptl_crystal_colour colourless
_exptl_crystal_density_diffrn 1.308
_exptl_crystal_density_method 'not measured'
_exptl_crystal_description prism
_exptl_crystal_F_000 1672
_exptl_crystal_size_max 0.30
_exptl_crystal_size_mid 0.10
_exptl_crystal_size_min 0.08
_refine_diff_density_max 0.434
_refine_diff_density_min -0.260
_refine_diff_density_rms 0.037
_refine_ls_extinction_coef 0.0007(3)
_refine_ls_extinction_expression Fc^*^=kFc[1+0.001xFc^2^\l^3^/sin(2\q)]^-1/4^
_refine_ls_extinction_method SHELXL
_refine_ls_goodness_of_fit_ref 0.823
_refine_ls_hydrogen_treatment constr
_refine_ls_matrix_type full
_refine_ls_number_parameters 506
_refine_ls_number_reflns 7107
_refine_ls_number_restraints 11
_refine_ls_restrained_S_all 0.811
_refine_ls_R_factor_all 0.1725
_refine_ls_R_factor_gt 0.0536
_refine_ls_shift/su_max 0.000
_refine_ls_shift/su_mean 0.000
_refine_ls_structure_factor_coef Fsqd
_refine_ls_weighting_details 'calc w=1/[\s^2^(Fo^2^)+(0.0691P)^2^+0.0000P] where P=(Fo^2^+2Fc^2^)/3'
_refine_ls_weighting_scheme calc
_refine_ls_wR_factor_gt 0.1211
_refine_ls_wR_factor_ref 0.1463
_reflns_number_gt 2557
_reflns_number_total 7107
_reflns_threshold_expression >2sigma(I)
_cod_data_source_file b405207bsup1.cif
_cod_data_source_block 2801rev
_cod_original_cell_volume 4036.3(12)
_cod_original_sg_symbol_H-M 'P 21/c'
_cod_database_code 7110328

loop_
_symmetry_equiv_pos_as_xyz
'x, y, z'
'-x, y+1/2, -z+1/2'
'-x, -y, -z'
'x, -y-1/2, z-1/2'

loop_
_atom_site_label
_atom_site_type_symbol
_atom_site_fract_x
_atom_site_fract_y
_atom_site_fract_z
_atom_site_U_iso_or_equiv
_atom_site_adp_type
_atom_site_occupancy
_atom_site_symmetry_multiplicity
_atom_site_calc_flag
_atom_site_refinement_flags
_atom_site_disorder_assembly
_atom_site_disorder_group
N1 N -0.0511(3) 0.32871(10) 0.95396(18) 0.0576(8) Uani 1 1 d . . .
C2' C -0.1269(4) 0.29366(12) 0.9695(2) 0.0591(10) Uani 1 1 d . . .
C2 C -0.1261(4) 0.36475(13) 0.9628(2) 0.0622(10) Uani 1 1 d . . .
C3' C -0.2777(4) 0.29352(13) 0.9945(2) 0.0713(11) Uani 1 1 d . . .
H3'A H -0.3269 0.2683 1.0053 0.086 Uiso 1 1 calc R . .
C3 C -0.2763(4) 0.36730(13) 0.9870(2) 0.0730(11) Uani 1 1 d . . .
H3A H -0.3244 0.3932 0.9922 0.088 Uiso 1 1 calc R . .
C4 C -0.3523(4) 0.33089(15) 1.0031(3) 0.0813(12) Uani 1 1 d . . .
H4A H -0.4533 0.3316 1.0197 0.098 Uiso 1 1 calc R . .
C5 C -0.0447(5) 0.40541(14) 0.9470(3) 0.0745(12) Uani 1 1 d . . .
C5' C -0.0470(4) 0.25212(13) 0.9614(2) 0.0636(10) Uani 1 1 d . . .
N6 N 0.1053(4) 0.40196(9) 0.92902(19) 0.0672(9) Uani 1 1 d . . .
H6A H 0.1416 0.3768 0.9279 0.081 Uiso 1 1 calc R . .
N6' N 0.0992(3) 0.25472(9) 0.93762(18) 0.0602(8) Uani 1 1 d . . .
H6'A H 0.1314 0.2795 0.9259 0.072 Uiso 1 1 calc R . .
O7' O -0.1107(3) 0.21949(8) 0.97819(19) 0.0847(9) Uani 1 1 d . . .
O7 O -0.1134(3) 0.43882(8) 0.9515(2) 0.0989(10) Uani 1 1 d . . .
C8' C 0.2055(4) 0.22139(11) 0.9298(2) 0.0551(9) Uani 1 1 d . . .
C8 C 0.2104(5) 0.43413(12) 0.9118(2) 0.0642(10) Uani 1 1 d . . .
C9' C 0.1553(4) 0.18130(12) 0.9081(2) 0.0644(10) Uani 1 1 d . . .
H9'A H 0.0481 0.1750 0.8999 0.077 Uiso 1 1 calc R . .
C9 C 0.1716(5) 0.47659(13) 0.9114(3) 0.0785(12) Uani 1 1 d . . .
H9A H 0.0716 0.4850 0.9221 0.094 Uiso 1 1 calc R . .
C10' C 0.2647(4) 0.15035(11) 0.8987(2) 0.0659(10) Uani 1 1 d . . .
H10A H 0.2292 0.1234 0.8831 0.079 Uiso 1 1 calc R . .
C10 C 0.2823(5) 0.50613(13) 0.8951(3) 0.0868(13) Uani 1 1 d . . .
H10B H 0.2553 0.5344 0.8950 0.104 Uiso 1 1 calc R . .
C11' C 0.4260(4) 0.15807(11) 0.9115(2) 0.0605(10) Uani 1 1 d . . .
C11 C 0.4334(5) 0.49483(15) 0.8788(3) 0.0751(12) Uani 1 1 d . . .
C12' C 0.4733(4) 0.19913(12) 0.9326(3) 0.0745(12) Uani 1 1 d . . .
H12A H 0.5803 0.2056 0.9419 0.089 Uiso 1 1 calc R . .
C12 C 0.4679(5) 0.45243(14) 0.8812(3) 0.0813(12) Uani 1 1 d . . .
H12B H 0.5683 0.4439 0.8715 0.098 Uiso 1 1 calc R . .
C13' C 0.3645(4) 0.23001(11) 0.9399(3) 0.0692(11) Uani 1 1 d . . .
H13A H 0.3988 0.2574 0.9520 0.083 Uiso 1 1 calc R . .
C13 C 0.3613(4) 0.42264(12) 0.8971(3) 0.0763(12) Uani 1 1 d . . .
H13B H 0.3896 0.3944 0.8981 0.092 Uiso 1 1 calc R . .
C14' C 0.5369(4) 0.12393(11) 0.9023(2) 0.0676(11) Uani 1 1 d . . .
H14A H 0.4982 0.1006 0.8691 0.081 Uiso 1 1 calc R . .
C14 C 0.5579(6) 0.52620(16) 0.8628(3) 0.0931(14) Uani 1 1 d . . .
H14B H 0.6557 0.5158 0.8527 0.112 Uiso 1 1 calc R . .
C15' C 0.6884(5) 0.12333(11) 0.9372(3) 0.0768(12) Uani 1 1 d . . .
H15A H 0.7244 0.1460 0.9735 0.092 Uiso 1 1 calc R . .
C15 C 0.5396(5) 0.56601(17) 0.8622(3) 0.0967(14) Uani 1 1 d . . .
H15B H 0.4404 0.5760 0.8704 0.116 Uiso 1 1 calc R . .
C16' C 0.8043(5) 0.09075(11) 0.9246(3) 0.0699(11) Uani 1 1 d . . .
C16 C 0.6636(5) 0.59842(17) 0.8493(3) 0.0807(12) Uani 1 1 d . . .
S17' S 0.76353(12) 0.05194(3) 0.84203(8) 0.0870(4) Uani 1 1 d . . .
S17 S 0.84967(14) 0.58422(3) 0.82094(8) 0.0951(4) Uani 1 1 d . . .
C18 C 0.8945(5) 0.63758(11) 0.8209(2) 0.0694(11) Uani 1 1 d . . .
C18' C 0.9519(4) 0.03234(12) 0.8724(3) 0.0680(11) Uani 1 1 d . . .
C19' C 1.0281(5) 0.05632(12) 0.9425(3) 0.0719(11) Uani 1 1 d . . .
C19 C 0.7650(5) 0.66029(15) 0.8419(3) 0.0736(11) Uani 1 1 d . . .
N20 N 0.6351(4) 0.63741(12) 0.8575(2) 0.0907(11) Uani 1 1 d . . .
N20' N 0.9426(4) 0.08945(9) 0.9710(2) 0.0810(10) Uani 1 1 d . . .
C21' C 1.0253(5) -0.00131(12) 0.8351(3) 0.0818(12) Uani 1 1 d . . .
H21A H 0.9705 -0.0171 0.7889 0.098 Uiso 1 1 calc R . .
C21 C 1.0317(5) 0.65766(15) 0.8023(2) 0.0762(12) Uani 1 1 d . . .
H21B H 1.1176 0.6420 0.7890 0.091 Uiso 1 1 calc R . .
C22' C 1.1825(5) -0.01104(13) 0.8681(3) 0.0774(12) Uani 1 1 d . . .
C22 C 1.0383(5) 0.70120(16) 0.8038(3) 0.0762(12) Uani 1 1 d . . .
C23 C 0.9064(5) 0.72293(13) 0.8248(3) 0.0815(12) Uani 1 1 d . . .
H23A H 0.9097 0.7521 0.8259 0.098 Uiso 1 1 calc R . .
C23' C 1.2561(5) 0.01359(14) 0.9389(3) 0.0919(14) Uani 1 1 d . . .
H23B H 1.3600 0.0074 0.9620 0.110 Uiso 1 1 calc R . .
C24 C 0.7736(5) 0.70356(14) 0.8438(3) 0.0818(12) Uani 1 1 d . . .
H24A H 0.6889 0.7194 0.8581 0.098 Uiso 1 1 calc R . .
C24' C 1.1840(5) 0.04610(13) 0.9757(3) 0.0963(15) Uani 1 1 d . . .
H24B H 1.2382 0.0615 1.0228 0.116 Uiso 1 1 calc R . .
N25' N 1.2606(4) -0.04346(12) 0.8299(3) 0.0976(12) Uani 1 1 d . . .
N25 N 1.1707(4) 0.72253(14) 0.7844(2) 0.1006(12) Uani 1 1 d . . .
C26' C 1.1751(5) -0.07717(15) 0.7849(4) 0.133(2) Uani 1 1 d . . .
H26A H 1.2473 -0.0965 0.7628 0.200 Uiso 1 1 calc R . .
H26B H 1.1036 -0.0664 0.7352 0.200 Uiso 1 1 calc R . .
H26C H 1.1165 -0.0915 0.8261 0.200 Uiso 1 1 calc R . .
C26 C 1.2999(5) 0.70046(17) 0.7546(3) 0.1322(19) Uani 1 1 d . . .
H26D H 1.3809 0.7201 0.7444 0.198 Uiso 1 1 calc R . .
H26E H 1.2640 0.6859 0.6996 0.198 Uiso 1 1 calc R . .
H26F H 1.3417 0.6806 0.7999 0.198 Uiso 1 1 calc R . .
C27' C 1.4248(5) -0.05105(14) 0.8616(3) 0.1143(16) Uani 1 1 d . . .
H27A H 1.4619 -0.0741 0.8289 0.172 Uiso 1 1 calc R . .
H27B H 1.4369 -0.0578 0.9247 0.172 Uiso 1 1 calc R . .
H27C H 1.4850 -0.0263 0.8525 0.172 Uiso 1 1 calc R . .
C27 C 1.1739(6) 0.76803(16) 0.7839(3) 0.1265(18) Uani 1 1 d . . .
H27D H 1.2741 0.7775 0.7693 0.190 Uiso 1 1 calc R . .
H27E H 1.1589 0.7784 0.8424 0.190 Uiso 1 1 calc R . .
H27F H 1.0911 0.7784 0.7398 0.190 Uiso 1 1 calc R . .
N1A N 0.3085(7) 0.3355(3) 0.7134(3) 0.0914(14) Uiso 0.689(3) 1 d PD A 1
C2A C 0.3406(7) 0.31735(19) 0.7943(4) 0.097(2) Uiso 0.689(3) 1 d PD A 1
H2A H 0.4298 0.3005 0.8059 0.117 Uiso 0.689(3) 1 calc PR A 1
C3A C 0.1717(9) 0.3602(2) 0.6917(6) 0.164(3) Uiso 0.689(3) 1 d PD A 1
H31A H 0.1628 0.3685 0.6296 0.245 Uiso 0.689(3) 1 calc PR A 1
H32A H 0.1788 0.3847 0.7292 0.245 Uiso 0.689(3) 1 calc PR A 1
H33A H 0.0805 0.3441 0.7014 0.245 Uiso 0.689(3) 1 calc PR A 1
C4A C 0.3985(9) 0.3251(2) 0.6433(5) 0.144(3) Uiso 0.689(3) 1 d PD A 1
H41A H 0.4817 0.3061 0.6661 0.216 Uiso 0.689(3) 1 calc PR A 1
H42A H 0.4433 0.3502 0.6218 0.216 Uiso 0.689(3) 1 calc PR A 1
H43A H 0.3314 0.3120 0.5947 0.216 Uiso 0.689(3) 1 calc PR A 1
O5A O 0.2551(6) 0.32220(17) 0.8549(3) 0.0788(12) Uiso 0.689(3) 1 d PD A 1
N1B N 0.2721(13) 0.3330(6) 0.7169(6) 0.0914(14) Uiso 0.31 1 d PD A 2
C2B C 0.2064(11) 0.3324(4) 0.7931(8) 0.097(2) Uiso 0.31 1 d PD A 2
H2B H 0.0977 0.3353 0.7909 0.117 Uiso 0.311(3) 1 calc PR A 2
C3B C 0.4371(14) 0.3258(6) 0.7196(12) 0.164(3) Uiso 0.31 1 d PD A 2
H31B H 0.4677 0.3314 0.6614 0.245 Uiso 0.311(3) 1 calc PR A 2
H32B H 0.4606 0.2971 0.7359 0.245 Uiso 0.311(3) 1 calc PR A 2
H33B H 0.4942 0.3441 0.7635 0.245 Uiso 0.311(3) 1 calc PR A 2
C4B C 0.1874(17) 0.3470(5) 0.6346(8) 0.144(3) Uiso 0.31 1 d PD A 2
H41B H 0.0828 0.3551 0.6442 0.216 Uiso 0.311(3) 1 calc PR A 2
H42B H 0.1814 0.3247 0.5910 0.216 Uiso 0.311(3) 1 calc PR A 2
H43B H 0.2407 0.3707 0.6128 0.216 Uiso 0.311(3) 1 calc PR A 2
O5B O 0.2930(14) 0.3280(4) 0.8686(6) 0.0788(12) Uiso 0.31 1 d PD A 2

loop_
_atom_site_aniso_label
_atom_site_aniso_U_11
_atom_site_aniso_U_22
_atom_site_aniso_U_33
_atom_site_aniso_U_23
_atom_site_aniso_U_13
_atom_site_aniso_U_12
N1 0.0456(17) 0.063(2) 0.065(2) -0.0046(18) 0.0088(15) 0.0081(18)
C2' 0.043(2) 0.068(3) 0.065(3) -0.004(2) 0.0045(19) 0.004(2)
C2 0.048(2) 0.073(3) 0.064(3) 0.004(2) 0.005(2) 0.003(2)
C3' 0.046(2) 0.079(3) 0.088(3) -0.005(2) 0.007(2) 0.003(2)
C3 0.048(3) 0.079(3) 0.093(3) -0.004(3) 0.014(2) 0.018(2)
C4 0.045(2) 0.099(3) 0.102(3) -0.004(3) 0.018(2) 0.009(3)
C5 0.055(3) 0.082(3) 0.087(3) -0.004(3) 0.014(2) 0.017(3)
C5' 0.043(2) 0.074(3) 0.074(3) -0.007(2) 0.008(2) 0.002(2)
N6 0.058(2) 0.057(2) 0.087(2) -0.0008(17) 0.0137(18) 0.0117(18)
N6' 0.0515(18) 0.0562(19) 0.075(2) 0.0036(16) 0.0141(16) 0.0044(16)
O7' 0.0647(18) 0.0676(18) 0.127(2) -0.0039(17) 0.0331(16) -0.0079(15)
O7 0.0679(18) 0.0697(19) 0.164(3) -0.0060(19) 0.0328(18) 0.0158(16)
C8' 0.052(2) 0.055(2) 0.058(2) 0.0031(19) 0.0091(19) 0.005(2)
C8 0.062(3) 0.063(3) 0.067(3) 0.001(2) 0.008(2) 0.006(2)
C9' 0.048(2) 0.071(3) 0.072(3) -0.006(2) 0.004(2) 0.006(2)
C9 0.069(3) 0.065(3) 0.104(3) -0.003(2) 0.021(2) 0.012(2)
C10' 0.063(3) 0.060(2) 0.073(3) -0.004(2) 0.005(2) -0.007(2)
C10 0.087(3) 0.060(3) 0.114(4) -0.003(3) 0.016(3) -0.001(3)
C11' 0.056(3) 0.061(3) 0.067(3) 0.004(2) 0.015(2) 0.008(2)
C11 0.064(3) 0.087(3) 0.074(3) 0.004(2) 0.009(2) -0.008(3)
C12' 0.053(2) 0.060(3) 0.112(3) -0.002(2) 0.020(2) -0.006(2)
C12 0.063(3) 0.075(3) 0.106(4) -0.001(3) 0.013(2) 0.014(3)
C13' 0.049(2) 0.050(2) 0.110(3) 0.001(2) 0.020(2) 0.002(2)
C13 0.057(3) 0.072(3) 0.101(3) 0.000(3) 0.012(2) 0.005(2)
C14' 0.063(3) 0.065(3) 0.076(3) 0.003(2) 0.011(2) 0.005(2)
C14 0.102(4) 0.084(3) 0.090(3) -0.006(3) 0.001(3) 0.019(3)
C15' 0.081(3) 0.057(2) 0.091(3) 0.001(2) 0.006(3) 0.011(2)
C15 0.079(3) 0.122(4) 0.087(3) -0.017(3) 0.002(3) 0.022(3)
C16' 0.070(3) 0.051(2) 0.085(3) 0.006(2) -0.001(2) 0.006(2)
C16 0.054(3) 0.116(4) 0.072(3) -0.004(3) 0.008(2) -0.013(3)
S17' 0.0653(7) 0.0789(7) 0.1124(9) -0.0106(7) -0.0046(6) 0.0117(6)
S17 0.1055(9) 0.0810(8) 0.0982(9) -0.0054(7) 0.0111(7) 0.0033(7)
C18 0.075(3) 0.071(3) 0.060(3) -0.003(2) 0.001(2) -0.002(3)
C18' 0.057(2) 0.060(2) 0.085(3) 0.004(2) 0.002(2) 0.001(2)
C19' 0.066(3) 0.064(3) 0.081(3) 0.002(2) -0.006(2) -0.001(2)
C19 0.052(3) 0.097(4) 0.072(3) -0.008(3) 0.010(2) -0.007(3)
N20 0.077(3) 0.086(3) 0.109(3) -0.013(2) 0.013(2) -0.006(2)
N20' 0.070(2) 0.061(2) 0.108(3) -0.0075(19) -0.004(2) 0.0151(19)
C21' 0.073(3) 0.073(3) 0.096(3) -0.010(3) 0.000(3) 0.001(2)
C21 0.058(3) 0.105(4) 0.066(3) -0.007(3) 0.008(2) 0.004(3)
C22' 0.066(3) 0.069(3) 0.095(4) 0.007(3) 0.005(3) 0.006(2)
C22 0.070(3) 0.091(3) 0.068(3) -0.003(3) 0.010(2) -0.007(3)
C23 0.076(3) 0.079(3) 0.090(3) -0.008(3) 0.009(3) -0.011(3)
C23' 0.065(3) 0.087(3) 0.116(4) -0.010(3) -0.016(3) 0.013(3)
C24 0.073(3) 0.078(3) 0.095(3) -0.011(3) 0.014(2) -0.001(3)
C24' 0.075(3) 0.073(3) 0.130(4) -0.024(3) -0.024(3) 0.017(3)
N25' 0.075(3) 0.089(3) 0.128(3) -0.019(2) 0.009(2) 0.024(2)
N25 0.072(3) 0.126(4) 0.108(3) 0.001(3) 0.029(2) -0.027(3)
C26' 0.103(4) 0.117(4) 0.177(5) -0.069(4) 0.011(3) 0.006(3)
C26 0.070(3) 0.207(6) 0.126(4) 0.001(4) 0.038(3) -0.018(4)
C27' 0.076(3) 0.111(4) 0.153(5) -0.013(3) 0.006(3) 0.032(3)
C27 0.125(4) 0.119(4) 0.140(5) 0.009(4) 0.034(3) -0.046(4)

loop_
_atom_type_symbol
_atom_type_description
_atom_type_scat_dispersion_real
_atom_type_scat_dispersion_imag
_atom_type_scat_source
C C 0.0033 0.0016 'International Tables Vol C Tables 4.2.6.8 and 6.1.1.4'
H H 0.0000 0.0000 'International Tables Vol C Tables 4.2.6.8 and 6.1.1.4'
N N 0.0061 0.0033 'International Tables Vol C Tables 4.2.6.8 and 6.1.1.4'
O O 0.0106 0.0060 'International Tables Vol C Tables 4.2.6.8 and 6.1.1.4'
S S 0.1246 0.1234 'International Tables Vol C Tables 4.2.6.8 and 6.1.1.4'

loop_
_geom_angle_atom_site_label_1
_geom_angle_atom_site_label_2
_geom_angle_atom_site_label_3
_geom_angle
C2' N1 C2 117.0(3)
N1 C2' C3' 122.9(3)
N1 C2' C5' 119.2(3)
C3' C2' C5' 117.9(4)
N1 C2 C3 123.6(4)
N1 C2 C5 119.2(3)
C3 C2 C5 117.2(4)
C4 C3' C2' 119.0(4)
C4 C3' H3'A 120.5
C2' C3' H3'A 120.5
C4 C3 C2 118.5(4)
C4 C3 H3A 120.7
C2 C3 H3A 120.7
C3' C4 C3 118.9(4)
C3' C4 H4A 120.6
C3 C4 H4A 120.6
O7 C5 N6 124.0(4)
O7 C5 C2 120.3(4)
N6 C5 C2 115.7(4)
O7' C5' N6' 124.4(4)
O7' C5' C2' 121.0(3)
N6' C5' C2' 114.6(4)
C5 N6 C8 128.6(3)
C5 N6 H6A 115.7
C8 N6 H6A 115.7
C5' N6' C8' 127.3(3)
C5' N6' H6'A 116.3
C8' N6' H6'A 116.3
C9' C8' C13' 119.0(3)
C9' C8' N6' 122.3(3)
C13' C8' N6' 118.6(3)
C13 C8 C9 118.8(4)
C13 C8 N6 117.8(3)
C9 C8 N6 123.4(4)
C8' C9' C10' 119.6(3)
C8' C9' H9'A 120.2
C10' C9' H9'A 120.2
C10 C9 C8 119.6(4)
C10 C9 H9A 120.2
C8 C9 H9A 120.2
C9' C10' C11' 122.3(3)
C9' C10' H10A 118.9
C11' C10' H10A 118.9
C9 C10 C11 122.0(4)
C9 C10 H10B 119.0
C11 C10 H10B 119.0
C10' C11' C12' 116.8(3)
C10' C11' C14' 120.0(3)
C12' C11' C14' 123.2(3)
C12 C11 C10 116.6(4)
C12 C11 C14 120.0(4)
C10 C11 C14 123.4(4)
C13' C12' C11' 120.8(3)
C13' C12' H12A 119.6
C11' C12' H12A 119.6
C13 C12 C11 122.7(4)
C13 C12 H12B 118.6
C11 C12 H12B 118.6
C12' C13' C8' 121.4(3)
C12' C13' H13A 119.3
C8' C13' H13A 119.3
C12 C13 C8 120.3(4)
C12 C13 H13B 119.9
C8 C13 H13B 119.9
C15' C14' C11' 125.7(4)
C15' C14' H14A 117.2
C11' C14' H14A 117.2
C15 C14 C11 124.9(5)
C15 C14 H14B 117.5
C11 C14 H14B 117.5
C14' C15' C16' 126.8(4)
C14' C15' H15A 116.6
C16' C15' H15A 116.6
C14 C15 C16 126.3(5)
C14 C15 H15B 116.9
C16 C15 H15B 116.9
N20' C16' C15' 122.8(4)
N20' C16' S17' 116.1(3)
C15' C16' S17' 121.2(3)
N20 C16 C15 120.4(4)
N20 C16 S17 117.7(4)
C15 C16 S17 121.9(4)
C18' S17' C16' 88.8(2)
C18 S17 C16 87.5(2)
C19 C18 C21 121.5(4)
C19 C18 S17 108.9(3)
C21 C18 S17 129.6(4)
C19' C18' C21' 122.3(4)
C19' C18' S17' 109.1(3)
C21' C18' S17' 128.6(3)
N20' C19' C18' 116.0(4)
N20' C19' C24' 125.9(4)
C18' C19' C24' 118.1(4)
N20 C19 C24 124.6(4)
N20 C19 C18 116.6(4)
C24 C19 C18 118.7(4)
C16 N20 C19 109.3(4)
C16' N20' C19' 110.1(3)
C18' C21' C22' 119.3(4)
C18' C21' H21A 120.3
C22' C21' H21A 120.3
C22 C21 C18 119.2(4)
C22 C21 H21B 120.4
C18 C21 H21B 120.4
N25' C22' C23' 122.3(4)
N25' C22' C21' 120.5(4)
C23' C22' C21' 117.1(4)
N25 C22 C21 121.3(4)
N25 C22 C23 120.9(4)
C21 C22 C23 117.8(4)
C24 C23 C22 123.2(4)
C24 C23 H23A 118.4
C22 C23 H23A 118.4
C24' C23' C22' 123.5(4)
C24' C23' H23B 118.3
C22' C23' H23B 118.3
C23 C24 C19 119.6(4)
C23 C24 H24A 120.2
C19 C24 H24A 120.2
C23' C24' C19' 119.7(4)
C23' C24' H24B 120.1
C19' C24' H24B 120.1
C22' N25' C26' 120.8(4)
C22' N25' C27' 119.2(4)
C26' N25' C27' 116.6(4)
C22 N25 C26 120.8(4)
C22 N25 C27 120.6(4)
C26 N25 C27 118.3(4)
N25' C26' H26A 109.5
N25' C26' H26B 109.5
H26A C26' H26B 109.5
N25' C26' H26C 109.5
H26A C26' H26C 109.5
H26B C26' H26C 109.5
N25 C26 H26D 109.5
N25 C26 H26E 109.5
H26D C26 H26E 109.5
N25 C26 H26F 109.5
H26D C26 H26F 109.5
H26E C26 H26F 109.5
N25' C27' H27A 109.5
N25' C27' H27B 109.5
H27A C27' H27B 109.5
N25' C27' H27C 109.5
H27A C27' H27C 109.5
H27B C27' H27C 109.5
N25 C27 H27D 109.5
N25 C27 H27E 109.5
H27D C27 H27E 109.5
N25 C27 H27F 109.5
H27D C27 H27F 109.5
H27E C27 H27F 109.5
C2A N1A C3A 120.9(6)
C2A N1A C4A 120.2(6)
C3A N1A C4A 118.3(7)
O5A C2A N1A 122.4(6)
O5A C2A H2A 118.8
N1A C2A H2A 118.8
N1A C3A H31A 109.5
N1A C3A H32A 109.5
H31A C3A H32A 109.5
N1A C3A H33A 109.5
H31A C3A H33A 109.5
H32A C3A H33A 109.5
N1A C4A H41A 109.5
N1A C4A H42A 109.5
H41A C4A H42A 109.5
N1A C4A H43A 109.5
H41A C4A H43A 109.5
H42A C4A H43A 109.5
C2B N1B C4B 121.5(8)
C2B N1B C3B 120.0(8)
C4B N1B C3B 117.7(10)
O5B C2B N1B 119.9(7)
O5B C2B H2B 120.1
N1B C2B H2B 120.1
N1B C3B H31B 109.5
N1B C3B H32B 109.5
H31B C3B H32B 109.5
N1B C3B H33B 109.5
H31B C3B H33B 109.5
H32B C3B H33B 109.5
N1B C4B H41B 109.5
N1B C4B H42B 109.5
H41B C4B H42B 109.5
N1B C4B H43B 109.5
H41B C4B H43B 109.5
H42B C4B H43B 109.5

loop_
_geom_bond_atom_site_label_1
_geom_bond_atom_site_label_2
_geom_bond_distance
N1 C2' 1.326(4)
N1 C2 1.329(4)
C2' C3' 1.389(4)
C2' C5' 1.501(5)
C2 C3 1.382(4)
C2 C5 1.503(5)
C3' C4 1.364(5)
C3' H3'A 0.9300
C3 C4 1.366(5)
C3 H3A 0.9300
C4 H4A 0.9300
C5 O7 1.221(4)
C5 N6 1.350(4)
C5' O7' 1.214(4)
C5' N6' 1.347(4)
N6 C8 1.408(4)
N6 H6A 0.8600
N6' C8' 1.412(4)
N6' H6'A 0.8600
C8' C9' 1.371(4)
C8' C13' 1.375(4)
C8 C13 1.387(4)
C8 C9 1.391(5)
C9' C10' 1.379(4)
C9' H9'A 0.9300
C9 C10 1.378(5)
C9 H9A 0.9300
C10' C11' 1.388(4)
C10' H10A 0.9300
C10 C11 1.393(5)
C10 H10B 0.9300
C11' C12' 1.391(4)
C11' C14' 1.461(4)
C11 C12 1.381(5)
C11 C14 1.502(5)
C12' C13' 1.367(4)
C12' H12A 0.9300
C12 C13 1.358(5)
C12 H12B 0.9300
C13' H13A 0.9300
C13 H13B 0.9300
C14' C15' 1.330(4)
C14' H14A 0.9300
C14 C15 1.276(5)
C14 H14B 0.9300
C15' C16' 1.464(5)
C15' H15A 0.9300
C15 C16 1.509(6)
C15 H15B 0.9300
C16' N20' 1.289(4)
C16' S17' 1.749(4)
C16 N20 1.274(5)
C16 S17 1.760(4)
S17' C18' 1.730(4)
S17 C18 1.741(4)
C18 C19 1.393(5)
C18 C21 1.396(5)
C18' C19' 1.387(5)
C18' C21' 1.394(5)
C19' N20' 1.383(4)
C19' C24' 1.397(5)
C19 N20 1.374(5)
C19 C24 1.379(5)
C21' C22' 1.403(5)
C21' H21A 0.9300
C21 C22 1.387(5)
C21 H21B 0.9300
C22' N25' 1.393(5)
C22' C23' 1.398(5)
C22 N25 1.383(5)
C22 C23 1.395(5)
C23 C24 1.354(5)
C23 H23A 0.9300
C23' C24' 1.358(5)
C23' H23B 0.9300
C24 H24A 0.9300
C24' H24B 0.9300
N25' C26' 1.416(5)
N25' C27' 1.441(4)
N25 C26 1.430(5)
N25 C27 1.448(5)
C26' H26A 0.9600
C26' H26B 0.9600
C26' H26C 0.9600
C26 H26D 0.9600
C26 H26E 0.9600
C26 H26F 0.9600
C27' H27A 0.9600
C27' H27B 0.9600
C27' H27C 0.9600
C27 H27D 0.9600
C27 H27E 0.9600
C27 H27F 0.9600
N1A C2A 1.337(6)
N1A C3A 1.409(5)
N1A C4A 1.421(5)
C2A O5A 1.248(7)
C2A H2A 0.9300
C3A H31A 0.9600
C3A H32A 0.9600
C3A H33A 0.9600
C4A H41A 0.9600
C4A H42A 0.9600
C4A H43A 0.9600
N1B C2B 1.338(7)
N1B C4B 1.414(6)
N1B C3B 1.424(6)
C2B O5B 1.274(8)
C2B H2B 0.9300
C3B H31B 0.9600
C3B H32B 0.9600
C3B H33B 0.9600
C4B H41B 0.9600
C4B H42B 0.9600
C4B H43B 0.9600

loop_
_geom_torsion_atom_site_label_1
_geom_torsion_atom_site_label_2
_geom_torsion_atom_site_label_3
_geom_torsion_atom_site_label_4
_geom_torsion
C2 N1 C2' C3' -0.4(5)
C2 N1 C2' C5' -179.4(3)
C2' N1 C2 C3 0.0(5)
C2' N1 C2 C5 179.3(3)
N1 C2' C3' C4 0.4(5)
C5' C2' C3' C4 179.4(3)
N1 C2 C3 C4 0.2(5)
C5 C2 C3 C4 -179.0(3)
C2' C3' C4 C3 -0.1(6)
C2 C3 C4 C3' -0.2(6)
N1 C2 C5 O7 177.3(4)
C3 C2 C5 O7 -3.4(5)
N1 C2 C5 N6 -3.2(5)
C3 C2 C5 N6 176.0(3)
N1 C2' C5' O7' 177.5(3)
C3' C2' C5' O7' -1.6(5)
N1 C2' C5' N6' -0.5(4)
C3' C2' C5' N6' -179.5(3)
O7 C5 N6 C8 -0.4(6)
C2 C5 N6 C8 -179.8(3)
O7' C5' N6' C8' -1.7(6)
C2' C5' N6' C8' 176.2(3)
C5' N6' C8' C9' 28.6(5)
C5' N6' C8' C13' -154.6(3)
C5 N6 C8 C13 178.5(3)
C5 N6 C8 C9 0.3(6)
C13' C8' C9' C10' 1.2(5)
N6' C8' C9' C10' 178.0(3)
C13 C8 C9 C10 1.0(6)
N6 C8 C9 C10 179.1(3)
C8' C9' C10' C11' 0.9(5)
C8 C9 C10 C11 0.0(6)
C9' C10' C11' C12' -1.5(5)
C9' C10' C11' C14' 178.8(3)
C9 C10 C11 C12 -1.0(6)
C9 C10 C11 C14 -178.6(4)
C10' C11' C12' C13' -0.1(6)
C14' C11' C12' C13' 179.6(3)
C10 C11 C12 C13 1.0(6)
C14 C11 C12 C13 178.7(4)
C11' C12' C13' C8' 2.2(6)
C9' C8' C13' C12' -2.7(6)
N6' C8' C13' C12' -179.7(3)
C11 C12 C13 C8 0.0(6)
C9 C8 C13 C12 -1.0(6)
N6 C8 C13 C12 -179.3(3)
C10' C11' C14' C15' -159.0(4)
C12' C11' C14' C15' 21.3(6)
C12 C11 C14 C15 -177.7(4)
C10 C11 C14 C15 -0.2(7)
C11' C14' C15' C16' -176.0(3)
C11 C14 C15 C16 177.9(4)
C14' C15' C16' N20' -169.7(4)
C14' C15' C16' S17' 12.3(6)
C14 C15 C16 N20 -174.1(5)
C14 C15 C16 S17 7.0(6)
N20' C16' S17' C18' -0.5(3)
C15' C16' S17' C18' 177.6(3)
N20 C16 S17 C18 0.4(4)
C15 C16 S17 C18 179.4(3)
C16 S17 C18 C19 -0.2(3)
C16 S17 C18 C21 -178.9(4)
C16' S17' C18' C19' 0.7(3)
C16' S17' C18' C21' -178.2(4)
C21' C18' C19' N20' 178.2(3)
S17' C18' C19' N20' -0.8(4)
C21' C18' C19' C24' 0.4(6)
S17' C18' C19' C24' -178.6(3)
C21 C18 C19 N20 178.9(3)
S17 C18 C19 N20 0.0(4)
C21 C18 C19 C24 0.1(6)
S17 C18 C19 C24 -178.7(3)
C15 C16 N20 C19 -179.4(3)
S17 C16 N20 C19 -0.4(5)
C24 C19 N20 C16 178.9(4)
C18 C19 N20 C16 0.3(5)
C15' C16' N20' C19' -177.9(3)
S17' C16' N20' C19' 0.1(4)
C18' C19' N20' C16' 0.4(5)
C24' C19' N20' C16' 178.1(4)
C19' C18' C21' C22' -1.2(6)
S17' C18' C21' C22' 177.6(3)
C19 C18 C21 C22 -0.7(5)
S17 C18 C21 C22 177.9(3)
C18' C21' C22' N25' -177.5(4)
C18' C21' C22' C23' 1.2(6)
C18 C21 C22 N25 -179.0(3)
C18 C21 C22 C23 0.5(5)
N25 C22 C23 C24 179.6(4)
C21 C22 C23 C24 0.1(6)
N25' C22' C23' C24' 178.1(4)
C21' C22' C23' C24' -0.6(6)
C22 C23 C24 C19 -0.6(6)
N20 C19 C24 C23 -178.1(4)
C18 C19 C24 C23 0.5(6)
C22' C23' C24' C19' -0.1(7)
N20' C19' C24' C23' -177.3(4)
C18' C19' C24' C23' 0.3(6)
C23' C22' N25' C26' 155.9(4)
C21' C22' N25' C26' -25.4(6)
C23' C22' N25' C27' -2.4(6)
C21' C22' N25' C27' 176.3(4)
C21 C22 N25 C26 5.4(6)
C23 C22 N25 C26 -174.1(4)
C21 C22 N25 C27 178.4(4)
C23 C22 N25 C27 -1.1(6)
C3A N1A C2A O5A -2.2(12)
C4A N1A C2A O5A -172.6(7)
C4B N1B C2B O5B -165.7(16)
C3B N1B C2B O5B 4(3)
